data_1575283
loop_
_publ_author_name
'Pal, Prasanta'
'Bulgarevich, Kirill'
'Hanaki, Ryota'
'Kawabata, Kohsuke'
'Takimiya, Kazuo'

_publ_section_title
;
 Extension of the &#x3c0;-conjugated core of methylchalcogenolated
 polycyclic aromatic hydrocarbons: synthesis and characterization of
 1,4,7,10-tetrakis(methylthio)- and tetramethoxy-coronene.
;
_journal_issue 34
_journal_name_full 'Chemical science'
_journal_page_first 15368
_journal_page_last 15377
_journal_paper_doi 10.1039/d5sc03215f
_journal_volume 16
_journal_year 2025
_chemical_formula_moiety 'C26 H20 O4'
_chemical_formula_sum 'C26 H20 O4'
_chemical_formula_weight 396.42
_space_group_crystal_system monoclinic
_space_group_IT_number 14
_space_group_name_Hall '-P 2yn'
_space_group_name_H-M_alt 'P 1 21/n 1'
_atom_sites_solution_hydrogens geom
_atom_sites_solution_primary dual
_audit_creation_date 2023-10-04
_audit_creation_method
;
Olex2 1.5-ac5-024
(compiled 2022.04.12 svn.rca3783a0 for Rigaku Oxford Diffraction, GUI svn.r6498)
;
_audit_update_record
;
2025-04-25 deposited with the CCDC.	2025-07-31 downloaded from the CCDC.
;
_cell_angle_alpha 90
_cell_angle_beta 92.011(3)
_cell_angle_gamma 90
_cell_formula_units_Z 4
_cell_length_a 9.6782(4)
_cell_length_b 10.8375(4)
_cell_length_c 17.2665(6)
_cell_measurement_reflns_used 4044
_cell_measurement_temperature 100(2)
_cell_measurement_theta_max 76.5410
_cell_measurement_theta_min 4.0730
_cell_volume 1809.92(12)
_computing_cell_refinement 'CrysAlisPro 1.171.42.93a (Rigaku OD, 2023)'
_computing_data_collection 'CrysAlisPro 1.171.42.93a (Rigaku OD, 2023)'
_computing_data_reduction 'CrysAlisPro 1.171.42.93a (Rigaku OD, 2023)'
_computing_molecular_graphics 'Olex2 1.5-ac5-024 (Dolomanov et al., 2009)'
_computing_publication_material 'Olex2 1.5-ac5-024 (Dolomanov et al., 2009)'
_computing_structure_refinement 'SHELXL 2018/3 (Sheldrick, 2015)'
_computing_structure_solution 'SHELXT 2018/2 (Sheldrick, 2018)'
_diffrn_ambient_temperature 100(2)
_diffrn_detector 'Hybrid Pixel Array Detector'
_diffrn_detector_area_resol_mean 10.0000
_diffrn_detector_type HyPix
_diffrn_measured_fraction_theta_full 0.995
_diffrn_measured_fraction_theta_max 0.936
_diffrn_measurement_details
;
List of Runs (angles in degrees, time in seconds):

  # Type    Start    End  Width  t~exp~   \w     \q     \k     \f   Frames
#--------------------------------------------------------------------------
  1  \w    -25.00  25.00   0.50    1.00    --  -47.66  12.00  64.00  100
  2  \w   -120.00 -40.00   0.50    1.00    --  -47.66 -12.00-107.00  160
  3  \w    -24.00  21.00   0.50    1.00    --   47.66 -12.00-107.00   90
  4  \w     40.00 120.00   0.50    1.00    --   47.66  12.00  64.00  160
  5  \w   -169.00 -89.00   0.50    4.00    --  -97.00 -12.00-107.00  160
  6  \w     97.00 175.00   0.50    4.00    --  104.77  12.00  64.00  156
  7  \w    -91.00 -23.00   0.50    1.00    --  -47.66 125.00-150.00  136
  8  \w    -25.00  24.00   0.50    1.00    --   47.66 -19.00 -90.00   98
  9  \w   -166.00 -82.00   0.50    4.00    --  -97.00-125.00  60.00  168
 10  \w    -68.00 -25.00   0.50    4.00    --  -97.00  57.00  30.00   86
 11  \w    -68.00 -25.00   0.50    4.00    --  -97.00  57.00 -60.00   86
 12  \w   -170.00 -89.00   0.50    4.00    --  -97.00 -19.00 -30.00  162
 13  \w    -68.00 -25.00   0.50    4.00    --  -97.00  57.00   0.00   86
 14  \w    -68.00 -25.00   0.50    4.00    --  -97.00  57.00  60.00   86
 15  \w     33.00 105.00   0.50    4.00    --  104.77 -77.00 150.00  144
 16  \w     33.00  64.00   0.50    4.00    --  104.77 -57.00 120.00   62
 17  \w     35.00 106.00   0.50    4.00    --  104.77 -99.00 -90.00  142
 18  \w     36.00 111.00   0.50    4.00    --  104.77-125.00 -30.00  150
 19  \w     36.00 111.00   0.50    4.00    --  104.77-125.00 -90.00  150
 20  \w     27.00 119.00   0.50    1.00    --   47.66  77.00  60.00  184
 21  \w     27.00 119.00   0.50    1.00    --   47.66  77.00 150.00  184
;
_diffrn_measurement_device 'four-circle diffractometer'
_diffrn_measurement_device_type 'ROD, Synergy Custom DW system, HyPix'
_diffrn_measurement_method '\w scans'
_diffrn_orient_matrix_type 'CrysAlisPro convention (1999,Acta A55,543-557)'
_diffrn_orient_matrix_UB_11 0.1349648000
_diffrn_orient_matrix_UB_12 -0.0206297000
_diffrn_orient_matrix_UB_13 -0.0427886000
_diffrn_orient_matrix_UB_21 -0.0808228000
_diffrn_orient_matrix_UB_22 0.0081149000
_diffrn_orient_matrix_UB_23 -0.0783121000
_diffrn_orient_matrix_UB_31 0.0244101000
_diffrn_orient_matrix_UB_32 0.1405178000
_diffrn_orient_matrix_UB_33 -0.0018778000
_diffrn_radiation_monochromator mirror
_diffrn_radiation_probe x-ray
_diffrn_radiation_type 'Cu K\a'
_diffrn_radiation_wavelength 1.54184
_diffrn_reflns_av_R_equivalents 0.0707
_diffrn_reflns_av_unetI/netI 0.0566
_diffrn_reflns_Laue_measured_fraction_full 0.995
_diffrn_reflns_Laue_measured_fraction_max 0.936
_diffrn_reflns_limit_h_max 11
_diffrn_reflns_limit_h_min -11
_diffrn_reflns_limit_k_max 13
_diffrn_reflns_limit_k_min -10
_diffrn_reflns_limit_l_max 21
_diffrn_reflns_limit_l_min -21
_diffrn_reflns_number 16040
_diffrn_reflns_point_group_measured_fraction_full 0.995
_diffrn_reflns_point_group_measured_fraction_max 0.936
_diffrn_reflns_theta_full 67.684
_diffrn_reflns_theta_max 77.496
_diffrn_reflns_theta_min 4.819
_diffrn_source 'Rotating-anode X-ray tube'
_diffrn_source_type 'Rigaku (Cu) X-ray Source'
_exptl_absorpt_coefficient_mu 0.788
_exptl_absorpt_correction_T_max 1.00000
_exptl_absorpt_correction_T_min 0.66359
_exptl_absorpt_correction_type multi-scan
_exptl_absorpt_process_details
;
CrysAlisPro 1.171.42.93a (Rigaku Oxford Diffraction, 2023)
Empirical absorption correction using spherical harmonics,
implemented in SCALE3 ABSPACK scaling algorithm.
;
_exptl_crystal_colour green
_exptl_crystal_colour_primary green
_exptl_crystal_density_diffrn 1.455
_exptl_crystal_description plate
_exptl_crystal_F_000 832
_refine_diff_density_max 0.303
_refine_diff_density_min -0.317
_refine_diff_density_rms 0.066
_refine_ls_extinction_method none
_refine_ls_goodness_of_fit_ref 1.208
_refine_ls_hydrogen_treatment constr
_refine_ls_matrix_type full
_refine_ls_number_parameters 293
_refine_ls_number_reflns 3601
_refine_ls_number_restraints 0
_refine_ls_restrained_S_all 1.208
_refine_ls_R_factor_all 0.1205
_refine_ls_R_factor_gt 0.0993
_refine_ls_shift/su_max 0.000
_refine_ls_shift/su_mean 0.000
_refine_ls_structure_factor_coef Fsqd
_refine_ls_weighting_details 'w=1/[\s^2^(Fo^2^)+(0.0471P)^2^+4.5017P] where P=(Fo^2^+2Fc^2^)/3'
_refine_ls_weighting_scheme calc
_refine_ls_wR_factor_gt 0.2067
_refine_ls_wR_factor_ref 0.2171
_reflns_Friedel_coverage 0.000
_reflns_number_gt 2937
_reflns_number_total 3601
_reflns_threshold_expression 'I > 2\s(I)'
_cod_data_source_file d5sc03215f2.cif
_cod_data_source_block 231004_mo-benzoperylene_plate_100k
_cod_depositor_comments 'Adding full bibliography for 1575279--1575293.cif.'
_cod_database_code 1575283
_shelx_shelxl_version_number 2018/3
_chemical_oxdiff_formula 'C H O'
_shelx_space_group_comment
;
The symmetry employed for this shelxl refinement is uniquely defined
by the following loop, which should always be used as a source of
symmetry information in preference to the above space-group names.
They are only intended as comments.
;
_olex2_refinement_description
;
1. Fixed Uiso
 At 1.2 times of:
  All C(H) groups
 At 1.5 times of:
  All C(H,H,H) groups
2. Others
 Fixed Sof: H006(0.45) H00B(0.45) H00M(0.55) H00O(0.55) C00T(0.55) H00T(0.55)
 C00U(0.55) H00U(0.55) C00V(0.45) H00V(0.45) C00W(0.45) H00W(0.45)
3.a Aromatic/amide H refined with riding coordinates:
 C006(H006), C00B(H00B), C00E(H00E), C00G(H00G), C00L(H00L), C00M(H00M),
 C00O(H00O), C00P(H00P), C00T(H00T), C00U(H00U), C00V(H00V), C00W(H00W)
3.b Idealised Me refined as rotating group:
 C00N(H00A,H00C,H00D), C00Q(H00F,H00H,H00I), C00R(H00J,H00K,H00N), C00S(H00Q,
 H00R,H00S)
;
_olex2_submission_special_instructions 'No special instructions were received'
_oxdiff_exptl_absorpt_empirical_details
;
Empirical correction (ABSPACK) includes:
- Absorption correction using spherical harmonics
- Frame scaling
;
_oxdiff_exptl_absorpt_empirical_full_max 1.775
_oxdiff_exptl_absorpt_empirical_full_min 0.635

loop_
_space_group_symop_operation_xyz
'x, y, z'
'-x+1/2, y+1/2, -z+1/2'
'-x, -y, -z'
'x-1/2, -y-1/2, z-1/2'

loop_
_atom_site_label
_atom_site_type_symbol
_atom_site_fract_x
_atom_site_fract_y
_atom_site_fract_z
_atom_site_U_iso_or_equiv
_atom_site_adp_type
_atom_site_occupancy
_atom_site_site_symmetry_order
_atom_site_calc_flag
_atom_site_refinement_flags_posn
_atom_site_refinement_flags_adp
_atom_site_refinement_flags_occupancy
_atom_site_disorder_assembly
_atom_site_disorder_group
O001 O 0.7699(3) 0.7173(3) 0.29664(15) 0.0288(6) Uani 1 1 d . . . . .
O002 O 0.8724(3) 0.2686(2) 0.57649(15) 0.0281(6) Uani 1 1 d . . . . .
O003 O 0.0476(3) 0.5285(3) 0.24651(16) 0.0319(7) Uani 1 1 d . . . . .
O004 O 0.1491(3) 0.0802(3) 0.52492(15) 0.0304(7) Uani 1 1 d . . . . .
C005 C 0.5734(4) 0.4774(4) 0.3905(2) 0.0239(8) Uani 1 1 d . . . . .
C006 C 0.7241(4) 0.3674(4) 0.4864(2) 0.0258(8) Uani 1 1 d . . . . .
H006 H 0.800018 0.417610 0.472779 0.031 Uiso 0.45 1 calc R U P A 2
C007 C 0.2620(4) 0.1518(4) 0.5112(2) 0.0257(8) Uani 1 1 d . . . . .
C008 C 0.6587(4) 0.6446(4) 0.3107(2) 0.0247(8) Uani 1 1 d . . . . .
C009 C 0.4212(4) 0.5778(4) 0.2926(2) 0.0246(8) Uani 1 1 d . . . . .
C00A C 0.7410(4) 0.2750(4) 0.5444(2) 0.0256(8) Uani 1 1 d . . . . .
C00B C 0.6819(4) 0.5534(4) 0.3696(2) 0.0250(8) Uani 1 1 d . . . . .
H00B H 0.770708 0.544733 0.394300 0.030 Uiso 0.45 1 calc R U P B 2
C00C C 0.3463(4) 0.3229(4) 0.4350(2) 0.0252(8) Uani 1 1 d . . . . .
C00D C 0.5934(4) 0.3836(4) 0.4492(2) 0.0240(8) Uani 1 1 d . . . . .
C00E C 0.6337(4) 0.2006(4) 0.5642(2) 0.0248(8) Uani 1 1 d . . . . .
H00E H 0.647450 0.139418 0.603155 0.030 Uiso 1 1 calc R U . . .
C00F C 0.4806(4) 0.3072(4) 0.4701(2) 0.0255(8) Uani 1 1 d . . . . .
C00G C 0.3908(4) 0.1362(4) 0.5460(2) 0.0258(8) Uani 1 1 d . . . . .
H00G H 0.405674 0.072511 0.583188 0.031 Uiso 1 1 calc R U . . .
C00H C 0.5013(4) 0.2147(4) 0.5266(2) 0.0250(8) Uani 1 1 d . . . . .
C00I C 0.1790(4) 0.5215(4) 0.2778(2) 0.0262(8) Uani 1 1 d . . . . .
C00J C 0.4395(4) 0.4886(3) 0.3524(2) 0.0240(8) Uani 1 1 d . . . . .
C00K C 0.3253(4) 0.4164(4) 0.3748(2) 0.0253(8) Uani 1 1 d . . . . .
C00L C 0.5318(4) 0.6540(4) 0.2721(2) 0.0247(8) Uani 1 1 d . . . . .
H00L H 0.519144 0.712411 0.231453 0.030 Uiso 1 1 calc R U . . .
C00M C 0.1953(4) 0.4343(4) 0.3387(2) 0.0268(9) Uani 1 1 d . . . . .
H00M H 0.118040 0.388235 0.355007 0.032 Uiso 0.55 1 calc R U P C 1
C00N C 0.1660(4) -0.0194(4) 0.5785(2) 0.0285(9) Uani 1 1 d . . . . .
H00A H 0.238088 -0.075220 0.560941 0.043 Uiso 1 1 calc R U . . .
H00C H 0.078616 -0.064514 0.581574 0.043 Uiso 1 1 calc R U . . .
H00D H 0.192832 0.013310 0.629765 0.043 Uiso 1 1 calc R U . . .
C00O C 0.2378(4) 0.2471(4) 0.4573(2) 0.0265(8) Uani 1 1 d . . . . .
H00O H 0.147197 0.260111 0.435805 0.032 Uiso 0.55 1 calc R U P D 1
C00P C 0.2883(4) 0.5899(4) 0.2548(2) 0.0264(9) Uani 1 1 d . . . . .
H00P H 0.275997 0.646325 0.212978 0.032 Uiso 1 1 calc R U . . .
C00Q C 0.0232(4) 0.6167(4) 0.1858(2) 0.0294(9) Uani 1 1 d . . . . .
H00F H 0.079870 0.595948 0.141734 0.044 Uiso 1 1 calc R U . . .
H00H H 0.047676 0.699299 0.204796 0.044 Uiso 1 1 calc R U . . .
H00I H -0.074776 0.615052 0.169387 0.044 Uiso 1 1 calc R U . . .
C00R C 0.8984(4) 0.1749(4) 0.6335(2) 0.0295(9) Uani 1 1 d . . . . .
H00J H 0.878311 0.093723 0.610683 0.044 Uiso 1 1 calc R U . . .
H00K H 0.839074 0.188471 0.677518 0.044 Uiso 1 1 calc R U . . .
H00N H 0.995591 0.178190 0.651245 0.044 Uiso 1 1 calc R U . . .
C00S C 0.7495(4) 0.8141(4) 0.2416(2) 0.0292(9) Uani 1 1 d . . . . .
H00Q H 0.723123 0.778704 0.190942 0.044 Uiso 1 1 calc R U . . .
H00R H 0.835400 0.861074 0.237441 0.044 Uiso 1 1 calc R U . . .
H00S H 0.675898 0.868939 0.258444 0.044 Uiso 1 1 calc R U . . .
C00T C 0.8302(7) 0.4420(6) 0.4620(4) 0.0213(14) Uani 0.55 1 d . . P E 1
H00T H 0.920079 0.430786 0.484750 0.026 Uiso 0.55 1 calc R U P E 1
C00U C 0.8115(7) 0.5313(6) 0.4065(4) 0.0215(14) Uani 0.55 1 d . . P E 1
H00U H 0.888434 0.579910 0.392457 0.026 Uiso 0.55 1 calc R U P E 1
C00V C 0.1062(9) 0.2828(8) 0.4286(5) 0.0280(19) Uani 0.45 1 d . . P F 2
H00V H 0.027352 0.243445 0.448699 0.034 Uiso 0.45 1 calc R U P F 2
C00W C 0.0862(9) 0.3731(8) 0.3723(5) 0.0272(19) Uani 0.45 1 d . . P F 2
H00W H -0.005703 0.393856 0.356057 0.033 Uiso 0.45 1 calc R U P F 2

loop_
_atom_site_aniso_label
_atom_site_aniso_U_11
_atom_site_aniso_U_22
_atom_site_aniso_U_33
_atom_site_aniso_U_23
_atom_site_aniso_U_13
_atom_site_aniso_U_12
O001 0.0272(15) 0.0340(16) 0.0251(13) 0.0076(12) -0.0020(11) -0.0026(12)
O002 0.0287(15) 0.0264(15) 0.0285(14) 0.0045(12) -0.0060(11) -0.0003(12)
O003 0.0288(15) 0.0329(16) 0.0336(15) 0.0119(13) -0.0052(12) 0.0005(12)
O004 0.0291(15) 0.0353(16) 0.0265(13) 0.0093(12) -0.0017(11) -0.0012(12)
C005 0.033(2) 0.0227(19) 0.0161(16) -0.0032(15) -0.0016(15) 0.0042(16)
C006 0.032(2) 0.024(2) 0.0210(17) -0.0021(15) -0.0012(15) -0.0015(16)
C007 0.031(2) 0.025(2) 0.0214(18) -0.0004(15) 0.0066(15) 0.0017(16)
C008 0.032(2) 0.024(2) 0.0190(17) -0.0020(15) 0.0033(15) 0.0035(16)
C009 0.030(2) 0.025(2) 0.0189(17) -0.0046(15) -0.0006(15) 0.0037(16)
C00A 0.030(2) 0.028(2) 0.0184(17) -0.0023(16) -0.0029(15) 0.0043(16)
C00B 0.029(2) 0.027(2) 0.0189(17) -0.0027(15) -0.0025(15) 0.0035(16)
C00C 0.034(2) 0.023(2) 0.0186(17) -0.0008(15) 0.0023(15) 0.0043(17)
C00D 0.033(2) 0.0226(19) 0.0160(16) -0.0042(15) 0.0003(15) 0.0055(16)
C00E 0.030(2) 0.025(2) 0.0198(17) 0.0028(15) 0.0022(15) 0.0021(16)
C00F 0.034(2) 0.025(2) 0.0175(17) -0.0035(15) -0.0004(15) 0.0057(17)
C00G 0.030(2) 0.024(2) 0.0229(18) 0.0019(16) -0.0011(15) 0.0024(16)
C00H 0.032(2) 0.024(2) 0.0185(17) -0.0039(15) 0.0001(15) 0.0018(16)
C00I 0.027(2) 0.026(2) 0.0252(18) -0.0006(16) -0.0013(15) 0.0016(16)
C00J 0.034(2) 0.0205(19) 0.0183(16) -0.0056(15) 0.0040(15) 0.0045(16)
C00K 0.035(2) 0.022(2) 0.0194(17) -0.0030(15) 0.0023(15) 0.0014(16)
C00L 0.034(2) 0.0217(19) 0.0184(17) 0.0017(15) 0.0009(15) 0.0012(16)
C00M 0.028(2) 0.023(2) 0.029(2) 0.0022(16) 0.0001(16) 0.0021(16)
C00N 0.033(2) 0.025(2) 0.0277(19) 0.0042(17) 0.0002(16) -0.0034(17)
C00O 0.026(2) 0.032(2) 0.0214(17) 0.0008(16) 0.0007(15) 0.0041(17)
C00P 0.037(2) 0.024(2) 0.0179(17) 0.0019(15) -0.0034(16) 0.0046(17)
C00Q 0.033(2) 0.027(2) 0.0279(19) 0.0063(17) -0.0070(16) -0.0002(17)
C00R 0.029(2) 0.032(2) 0.0267(19) 0.0033(17) -0.0024(16) 0.0023(17)
C00S 0.028(2) 0.032(2) 0.028(2) 0.0047(17) 0.0032(16) -0.0012(17)
C00T 0.028(3) 0.016(3) 0.019(3) -0.004(3) -0.004(3) 0.000(3)
C00U 0.028(4) 0.019(3) 0.018(3) -0.003(3) -0.002(3) -0.005(3)
C00V 0.030(5) 0.024(4) 0.030(4) 0.000(4) -0.003(4) -0.003(4)
C00W 0.020(4) 0.027(5) 0.034(5) -0.009(4) -0.003(3) -0.001(3)

loop_
_atom_type_symbol
_atom_type_description
_atom_type_scat_dispersion_real
_atom_type_scat_dispersion_imag
_atom_type_scat_source
C C 0.0181 0.0091 'International Tables Vol C Tables 4.2.6.8 and 6.1.1.4'
H H 0.0000 0.0000 'International Tables Vol C Tables 4.2.6.8 and 6.1.1.4'
O O 0.0492 0.0322 'International Tables Vol C Tables 4.2.6.8 and 6.1.1.4'

loop_
_citation_id
_citation_doi
_citation_year
1 10.1039/D5SC03215F 2025

loop_
_geom_angle_atom_site_label_1
_geom_angle_atom_site_label_2
_geom_angle_atom_site_label_3
_geom_angle
_geom_angle_site_symmetry_1
_geom_angle_site_symmetry_3
_geom_angle_publ_flag
C008 O001 C00S 117.0(3) . . ?
C00A O002 C00R 116.9(3) . . ?
C00I O003 C00Q 117.0(3) . . ?
C007 O004 C00N 117.9(3) . . ?
C00B C005 C00D 121.0(3) . . ?
C00B C005 C00J 120.5(3) . . ?
C00J C005 C00D 118.5(4) . . ?
C00D C006 C00A 119.2(4) . . ?
C00T C006 C00A 123.9(4) . . ?
C00T C006 C00D 116.9(4) . . ?
O004 C007 C00G 124.9(3) . . ?
O004 C007 C00O 114.6(3) . . ?
C00G C007 C00O 120.5(4) . . ?
O001 C008 C00B 114.9(3) . . ?
O001 C008 C00L 124.4(3) . . ?
C00L C008 C00B 120.7(4) . . ?
C00J C009 C00P 118.9(4) . . ?
C00L C009 C00J 120.3(3) . . ?
C00L C009 C00P 120.8(3) . . ?
O002 C00A C006 113.8(3) . . ?
C00E C00A O002 124.8(3) . . ?
C00E C00A C006 121.4(4) . . ?
C005 C00B C008 119.4(3) . . ?
C005 C00B C00U 116.8(4) . . ?
C00U C00B C008 123.7(4) . . ?
C00F C00C C00K 119.2(4) . . ?
C00O C00C C00F 119.7(3) . . ?
C00O C00C C00K 121.0(4) . . ?
C006 C00D C005 120.2(4) . . ?
C006 C00D C00F 119.7(3) . . ?
C00F C00D C005 120.1(3) . . ?
C00A C00E C00H 120.1(3) . . ?
C00C C00F C00D 121.2(3) . . ?
C00H C00F C00C 119.0(4) . . ?
C00H C00F C00D 119.8(3) . . ?
C007 C00G C00H 120.2(4) . . ?
C00F C00H C00E 119.8(4) . . ?
C00F C00H C00G 120.1(4) . . ?
C00G C00H C00E 120.2(3) . . ?
O003 C00I C00M 114.1(3) . . ?
C00P C00I O003 125.2(3) . . ?
C00P C00I C00M 120.7(4) . . ?
C009 C00J C005 118.5(4) . . ?
C00K C00J C005 121.8(3) . . ?
C00K C00J C009 119.6(4) . . ?
C00J C00K C00C 119.1(4) . . ?
C00M C00K C00C 121.0(4) . . ?
C00M C00K C00J 120.0(4) . . ?
C008 C00L C009 120.4(3) . . ?
C00K C00M C00I 119.9(4) . . ?
C00W C00M C00I 124.1(5) . . ?
C00W C00M C00K 115.6(5) . . ?
C00C C00O C007 120.3(4) . . ?
C00C C00O C00V 115.0(5) . . ?
C00V C00O C007 124.3(5) . . ?
C00I C00P C009 120.8(4) . . ?
C00U C00T C006 123.0(6) . . ?
C00T C00U C00B 122.0(6) . . ?
C00W C00V C00O 122.9(8) . . ?
C00V C00W C00M 122.6(8) . . ?

loop_
_geom_bond_atom_site_label_1
_geom_bond_atom_site_label_2
_geom_bond_distance
_geom_bond_site_symmetry_2
_geom_bond_publ_flag
O001 C008 1.363(5) . ?
O001 C00S 1.424(5) . ?
O002 C00A 1.370(5) . ?
O002 C00R 1.430(5) . ?
O003 C00I 1.366(5) . ?
O003 C00Q 1.431(5) . ?
O004 C007 1.368(5) . ?
O004 C00N 1.427(5) . ?
C005 C00B 1.392(6) . ?
C005 C00D 1.444(5) . ?
C005 C00J 1.438(5) . ?
C006 C00A 1.422(5) . ?
C006 C00D 1.409(5) . ?
C006 C00T 1.384(8) . ?
C007 C00G 1.375(6) . ?
C007 C00O 1.405(5) . ?
C008 C00B 1.430(5) . ?
C008 C00L 1.380(5) . ?
C009 C00J 1.421(5) . ?
C009 C00L 1.408(5) . ?
C009 C00P 1.428(5) . ?
C00A C00E 1.369(5) . ?
C00B C00U 1.407(8) . ?
C00C C00F 1.425(5) . ?
C00C C00K 1.461(5) . ?
C00C C00O 1.398(6) . ?
C00D C00F 1.426(6) . ?
C00E C00H 1.424(5) . ?
C00F C00H 1.409(5) . ?
C00G C00H 1.416(6) . ?
C00I C00M 1.420(5) . ?
C00I C00P 1.362(6) . ?
C00J C00K 1.419(5) . ?
C00K C00M 1.397(5) . ?
C00M C00W 1.391(10) . ?
C00O C00V 1.404(10) . ?
C00T C00U 1.369(9) . ?
C00V C00W 1.388(13) . ?
